data_7150638
loop_
_publ_author_name
'Zhang, Fengzhi'
'Simpkins, Nigel S.'
'Blake, Alexander J.'

_publ_section_title
;
 New approaches for the synthesis of erythrinan alkaloids
;
_journal_issue 9
_journal_name_full 'Organic &amp; Biomolecular Chemistry'
_journal_page_first 1963
_journal_page_last 1979
_journal_paper_doi 10.1039/b900189a
_journal_volume 7
_journal_year 2009
_chemical_formula_moiety 'C20 H23 N O3'
_chemical_formula_sum 'C20 H23 N O3'
_chemical_formula_weight 325.39
_chemical_name_systematic
;
?
;
_space_group_IT_number 14
_symmetry_cell_setting monoclinic
_symmetry_space_group_name_Hall '-P 2yn'
_symmetry_space_group_name_H-M 'P 1 21/n 1'
_atom_sites_solution_hydrogens geom
_atom_sites_solution_primary direct
_atom_sites_solution_secondary difmap
_audit_creation_method 'enCIFer editing of SHELXL97 CIF output'
_cell_angle_alpha 90.00
_cell_angle_beta 92.825(2)
_cell_angle_gamma 90.00
_cell_formula_units_Z 4
_cell_length_a 9.2919(8)
_cell_length_b 13.7266(12)
_cell_length_c 12.8144(10)
_cell_measurement_reflns_used 3054
_cell_measurement_temperature 150(2)
_cell_measurement_theta_max 27.4
_cell_measurement_theta_min 2.6
_cell_volume 1632.4(2)
_computing_cell_refinement 'Bruker SAINT version 6.36a (Bruker, 2000)'
_computing_data_collection 'Bruker SMART version 5.625 (Bruker, 2001)'
_computing_data_reduction 'Bruker SAINT; Bruker SHELXTL (Bruker, 2001)'
_computing_publication_material 'enCIFer(Allen et al.,2004);PLATON(Spek,2003)'
_computing_structure_refinement 'SHELXL-97 (Sheldrick, 1997)'
_computing_structure_solution 'SHELXS-97 (Sheldrick, 1990)'
_diffrn_ambient_temperature 150(2)
_diffrn_measured_fraction_theta_full 0.999
_diffrn_measured_fraction_theta_max 0.999
_diffrn_measurement_device_type 'Bruker SMART APEX CCD area detector'
_diffrn_measurement_method \w
_diffrn_radiation_monochromator graphite
_diffrn_radiation_source 'sealed tube'
_diffrn_radiation_type MoK\a
_diffrn_radiation_wavelength 0.71073
_diffrn_reflns_av_R_equivalents 0.032
_diffrn_reflns_av_sigmaI/netI 0.041
_diffrn_reflns_limit_h_max 10
_diffrn_reflns_limit_h_min -12
_diffrn_reflns_limit_k_max 17
_diffrn_reflns_limit_k_min -13
_diffrn_reflns_limit_l_max 16
_diffrn_reflns_limit_l_min -16
_diffrn_reflns_number 10294
_diffrn_reflns_theta_full 27.50
_diffrn_reflns_theta_max 27.52
_diffrn_reflns_theta_min 2.18
_diffrn_standards_decay_% 0
_diffrn_standards_number 0
_exptl_absorpt_coefficient_mu 0.089
_exptl_absorpt_correction_type none
_exptl_crystal_colour colourless
_exptl_crystal_density_diffrn 1.324
_exptl_crystal_density_method 'not measured'
_exptl_crystal_description tablet
_exptl_crystal_F_000 696
_exptl_crystal_size_max 0.29
_exptl_crystal_size_mid 0.23
_exptl_crystal_size_min 0.08
_refine_diff_density_max 0.30
_refine_diff_density_min -0.21
_refine_diff_density_rms 0.04
_refine_ls_extinction_method none
_refine_ls_goodness_of_fit_ref 0.97
_refine_ls_hydrogen_treatment constr
_refine_ls_matrix_type full
_refine_ls_number_parameters 217
_refine_ls_number_reflns 3745
_refine_ls_number_restraints 0
_refine_ls_restrained_S_all 0.97
_refine_ls_R_factor_all 0.0563
_refine_ls_R_factor_gt 0.0411
_refine_ls_shift/su_max 0.003
_refine_ls_shift/su_mean 0.000
_refine_ls_structure_factor_coef Fsqd
_refine_ls_weighting_details 'calc w=1/[\s^2^(Fo^2^)+(0.060P)^2^] where P=(Fo^2^+2Fc^2^)/3'
_refine_ls_weighting_scheme calc
_refine_ls_wR_factor_gt 0.102
_refine_ls_wR_factor_ref 0.108
_reflns_number_gt 2765
_reflns_number_total 3745
_reflns_threshold_expression I>2\s(I)
_cod_data_source_file b900189a.txt
_cod_data_source_block vindiq
_cod_depositor_comments
;
The following automatic conversions were performed:
'_symmetry_cell_setting' value 'Monoclinic' changed to 'monoclinic'
according to '/home/saulius/struct/CIF-dictionaries/cif_core.dic'
dictionary named 'cif_core.dic' version 2.4.1 from 2010-06-29.

Automatic conversion script
Id: cif_fix_enum 1527 2010-12-29 10:47:43Z saulius 
;
_cod_original_sg_symbol_H-M 'P 21/n'
_cod_database_code 7150638

loop_
_symmetry_equiv_pos_as_xyz
'x, y, z'
'-x+1/2, y+1/2, -z+1/2'
'-x, -y, -z'
'x-1/2, -y-1/2, z-1/2'

loop_
_atom_site_label
_atom_site_type_symbol
_atom_site_fract_x
_atom_site_fract_y
_atom_site_fract_z
_atom_site_U_iso_or_equiv
_atom_site_adp_type
_atom_site_occupancy
_atom_site_symmetry_multiplicity
_atom_site_calc_flag
_atom_site_refinement_flags
_atom_site_disorder_assembly
_atom_site_disorder_group
C1 C 0.30250(15) 0.66446(10) 0.68674(11) 0.0288(3) Uani 1 1 d . . .
H1 H 0.3080 0.7266 0.6545 0.035 Uiso 1 1 calc R . .
C2 C 0.17301(15) 0.62997(11) 0.70520(11) 0.0302(3) Uani 1 1 d . . .
H2 H 0.0912 0.6670 0.6821 0.036 Uiso 1 1 calc R . .
C3 C 0.14886(14) 0.53618(11) 0.76032(11) 0.0293(3) Uani 1 1 d . . .
H3A H 0.1204 0.4854 0.7085 0.035 Uiso 1 1 calc R . .
H3B H 0.0690 0.5442 0.8080 0.035 Uiso 1 1 calc R . .
C4 C 0.28411(14) 0.50336(11) 0.82299(10) 0.0274(3) Uani 1 1 d . . .
H4A H 0.2706 0.4356 0.8470 0.033 Uiso 1 1 calc R . .
H4B H 0.2981 0.5452 0.8856 0.033 Uiso 1 1 calc R . .
C5 C 0.42070(13) 0.50839(10) 0.75868(9) 0.0212(3) Uani 1 1 d . . .
C6 C 0.44113(14) 0.61185(10) 0.71349(10) 0.0231(3) Uani 1 1 d . . .
H6 H 0.4918 0.6040 0.6469 0.028 Uiso 1 1 calc R . .
C7 C 0.54756(14) 0.66393(10) 0.79204(11) 0.0275(3) Uani 1 1 d . . .
H7 H 0.6186 0.7018 0.7522 0.033 Uiso 1 1 calc R . .
O8 O 0.73872(12) 0.58446(8) 0.90076(9) 0.0462(3) Uani 1 1 d . . .
C8 C 0.62535(15) 0.57909(11) 0.84757(11) 0.0296(3) Uani 1 1 d . . .
N9 N 0.54856(11) 0.49768(8) 0.82913(8) 0.0249(3) Uani 1 1 d . . .
C10 C 0.58609(15) 0.40134(10) 0.86916(11) 0.0288(3) Uani 1 1 d . . .
H10A H 0.5052 0.3744 0.9075 0.035 Uiso 1 1 calc R . .
H10B H 0.6716 0.4057 0.9181 0.035 Uiso 1 1 calc R . .
C11 C 0.61821(14) 0.33519(10) 0.77853(10) 0.0249(3) Uani 1 1 d . . .
H11A H 0.6182 0.2667 0.8026 0.030 Uiso 1 1 calc R . .
H11B H 0.7157 0.3501 0.7550 0.030 Uiso 1 1 calc R . .
C12 C 0.50954(13) 0.34647(9) 0.68709(10) 0.0214(3) Uani 1 1 d . . .
C13 C 0.50315(13) 0.27481(9) 0.60911(10) 0.0227(3) Uani 1 1 d . . .
H13 H 0.5619 0.2184 0.6173 0.027 Uiso 1 1 calc R . .
C14 C 0.41327(13) 0.28439(9) 0.52051(10) 0.0217(3) Uani 1 1 d . . .
C15 C 0.32949(13) 0.36938(9) 0.50732(9) 0.0202(3) Uani 1 1 d . . .
C16 C 0.33404(13) 0.43952(9) 0.58382(10) 0.0207(3) Uani 1 1 d . . .
H16 H 0.2765 0.4964 0.5746 0.025 Uiso 1 1 calc R . .
C17 C 0.42204(13) 0.42895(9) 0.67561(10) 0.0203(3) Uani 1 1 d . . .
O18 O 0.39919(10) 0.21870(7) 0.44062(7) 0.0273(2) Uani 1 1 d . . .
C18 C 0.47685(16) 0.12958(10) 0.45252(12) 0.0329(3) Uani 1 1 d . . .
H18A H 0.4579 0.0888 0.3906 0.049 Uiso 1 1 calc R . .
H18B H 0.4458 0.0951 0.5145 0.049 Uiso 1 1 calc R . .
H18C H 0.5803 0.1435 0.4607 0.049 Uiso 1 1 calc R . .
O19 O 0.24817(9) 0.37577(7) 0.41491(7) 0.0252(2) Uani 1 1 d . . .
C19 C 0.19139(15) 0.46932(10) 0.38854(11) 0.0285(3) Uani 1 1 d . . .
H19A H 0.1356 0.4655 0.3217 0.043 Uiso 1 1 calc R . .
H19B H 0.2707 0.5157 0.3825 0.043 Uiso 1 1 calc R . .
H19C H 0.1287 0.4912 0.4432 0.043 Uiso 1 1 calc R . .
C20 C 0.48133(16) 0.73052(11) 0.87013(11) 0.0346(4) Uani 1 1 d . . .
H20 H 0.3798 0.7273 0.8755 0.042 Uiso 1 1 calc R . .
C21 C 0.55079(19) 0.79137(12) 0.93008(14) 0.0474(4) Uani 1 1 d . . .
H21A H 0.6524 0.7970 0.9272 0.071 Uiso 1 1 calc R . .
H21B H 0.5004 0.8307 0.9772 0.071 Uiso 1 1 calc R . .

loop_
_atom_site_aniso_label
_atom_site_aniso_U_11
_atom_site_aniso_U_22
_atom_site_aniso_U_33
_atom_site_aniso_U_23
_atom_site_aniso_U_13
_atom_site_aniso_U_12
C1 0.0336(8) 0.0230(7) 0.0295(7) -0.0012(6) -0.0011(6) 0.0043(6)
C2 0.0261(7) 0.0349(8) 0.0291(7) -0.0061(6) -0.0034(6) 0.0093(6)
C3 0.0206(7) 0.0412(9) 0.0263(7) -0.0035(6) 0.0034(6) 0.0007(6)
C4 0.0250(7) 0.0364(8) 0.0209(6) 0.0003(6) 0.0025(5) -0.0017(6)
C5 0.0189(6) 0.0260(7) 0.0185(6) 0.0005(5) -0.0025(5) 0.0000(5)
C6 0.0238(7) 0.0237(7) 0.0219(7) -0.0030(5) 0.0016(5) -0.0015(5)
C7 0.0254(7) 0.0280(8) 0.0289(7) -0.0059(6) 0.0015(6) -0.0048(6)
O8 0.0338(6) 0.0486(7) 0.0539(7) -0.0083(6) -0.0203(5) -0.0048(5)
C8 0.0250(7) 0.0355(8) 0.0281(7) -0.0087(6) -0.0022(6) -0.0013(6)
N9 0.0233(6) 0.0290(6) 0.0220(6) -0.0030(5) -0.0050(5) 0.0010(5)
C10 0.0271(7) 0.0355(8) 0.0230(7) 0.0027(6) -0.0065(6) 0.0019(6)
C11 0.0241(7) 0.0245(7) 0.0254(7) 0.0032(6) -0.0061(6) 0.0001(5)
C12 0.0196(6) 0.0237(7) 0.0209(6) 0.0045(5) -0.0004(5) -0.0024(5)
C13 0.0220(7) 0.0197(7) 0.0262(7) 0.0032(5) -0.0005(5) 0.0008(5)
C14 0.0219(7) 0.0219(7) 0.0213(6) -0.0015(5) 0.0012(5) -0.0024(5)
C15 0.0176(6) 0.0248(7) 0.0180(6) 0.0019(5) -0.0016(5) -0.0015(5)
C16 0.0188(6) 0.0219(7) 0.0214(6) 0.0018(5) 0.0008(5) 0.0015(5)
C17 0.0185(6) 0.0224(7) 0.0198(6) 0.0017(5) 0.0004(5) -0.0021(5)
O18 0.0307(5) 0.0240(5) 0.0267(5) -0.0052(4) -0.0055(4) 0.0050(4)
C18 0.0362(8) 0.0273(8) 0.0344(8) -0.0073(6) -0.0051(7) 0.0086(6)
O19 0.0259(5) 0.0281(5) 0.0210(5) -0.0017(4) -0.0066(4) 0.0051(4)
C19 0.0273(7) 0.0324(8) 0.0249(7) 0.0034(6) -0.0056(6) 0.0054(6)
C20 0.0323(8) 0.0370(9) 0.0346(8) -0.0099(7) 0.0024(7) -0.0007(6)
C21 0.0481(10) 0.0457(11) 0.0486(10) -0.0190(9) 0.0063(8) -0.0049(8)

loop_
_atom_type_symbol
_atom_type_description
_atom_type_scat_dispersion_real
_atom_type_scat_dispersion_imag
_atom_type_scat_source
C C 0.0033 0.0016 'International Tables Vol C Tables 4.2.6.8 and 6.1.1.4'
H H 0.0000 0.0000 'International Tables Vol C Tables 4.2.6.8 and 6.1.1.4'
N N 0.0061 0.0033 'International Tables Vol C Tables 4.2.6.8 and 6.1.1.4'
O O 0.0106 0.0060 'International Tables Vol C Tables 4.2.6.8 and 6.1.1.4'

loop_
_geom_angle_atom_site_label_1
_geom_angle_atom_site_label_2
_geom_angle_atom_site_label_3
_geom_angle
_geom_angle_site_symmetry_1
_geom_angle_site_symmetry_3
_geom_angle_publ_flag
C2 C1 C6 124.31(13) . . ?
C2 C1 H1 117.8 . . ?
C6 C1 H1 117.8 . . ?
C1 C2 C3 123.53(13) . . ?
C1 C2 H2 118.2 . . ?
C3 C2 H2 118.2 . . ?
C2 C3 C4 111.41(12) . . ?
C2 C3 H3A 109.3 . . ?
C4 C3 H3A 109.3 . . ?
C2 C3 H3B 109.3 . . ?
C4 C3 H3B 109.3 . . ?
H3A C3 H3B 108.0 . . ?
C3 C4 C5 112.47(11) . . ?
C3 C4 H4A 109.1 . . ?
C5 C4 H4A 109.1 . . ?
C3 C4 H4B 109.1 . . ?
C5 C4 H4B 109.1 . . ?
H4A C4 H4B 107.8 . . ?
N9 C5 C17 108.94(10) . . ?
N9 C5 C4 109.21(10) . . ?
C17 C5 C4 112.01(10) . . ?
N9 C5 C6 102.24(10) . . ?
C17 C5 C6 112.92(10) . . ?
C4 C5 C6 111.02(11) . . ?
C1 C6 C5 114.00(11) . . ?
C1 C6 C7 116.04(11) . . ?
C5 C6 C7 105.43(10) . . ?
C1 C6 H6 106.9 . . ?
C5 C6 H6 106.9 . . ?
C7 C6 H6 106.9 . . ?
C20 C7 C8 110.60(11) . . ?
C20 C7 C6 116.23(11) . . ?
C8 C7 C6 102.88(11) . . ?
C20 C7 H7 108.9 . . ?
C8 C7 H7 108.9 . . ?
C6 C7 H7 108.9 . . ?
O8 C8 N9 125.61(14) . . ?
O8 C8 C7 125.86(13) . . ?
N9 C8 C7 108.53(11) . . ?
C8 N9 C10 125.41(11) . . ?
C8 N9 C5 115.71(11) . . ?
C10 N9 C5 118.82(10) . . ?
N9 C10 C11 109.11(11) . . ?
N9 C10 H10A 109.9 . . ?
C11 C10 H10A 109.9 . . ?
N9 C10 H10B 109.9 . . ?
C11 C10 H10B 109.9 . . ?
H10A C10 H10B 108.3 . . ?
C10 C11 C12 112.47(11) . . ?
C10 C11 H11A 109.1 . . ?
C12 C11 H11A 109.1 . . ?
C10 C11 H11B 109.1 . . ?
C12 C11 H11B 109.1 . . ?
H11A C11 H11B 107.8 . . ?
C17 C12 C13 119.32(11) . . ?
C17 C12 C11 121.73(11) . . ?
C13 C12 C11 118.85(11) . . ?
C14 C13 C12 121.44(12) . . ?
C14 C13 H13 119.3 . . ?
C12 C13 H13 119.3 . . ?
O18 C14 C13 125.77(12) . . ?
O18 C14 C15 115.16(11) . . ?
C13 C14 C15 119.05(11) . . ?
C16 C15 O19 124.48(11) . . ?
C16 C15 C14 119.86(11) . . ?
O19 C15 C14 115.66(11) . . ?
C15 C16 C17 121.39(12) . . ?
C15 C16 H16 119.3 . . ?
C17 C16 H16 119.3 . . ?
C12 C17 C16 118.88(12) . . ?
C12 C17 C5 122.06(11) . . ?
C16 C17 C5 119.06(11) . . ?
C14 O18 C18 117.22(10) . . ?
O18 C18 H18A 109.5 . . ?
O18 C18 H18B 109.5 . . ?
H18A C18 H18B 109.5 . . ?
O18 C18 H18C 109.5 . . ?
H18A C18 H18C 109.5 . . ?
H18B C18 H18C 109.5 . . ?
C15 O19 C19 116.32(10) . . ?
O19 C19 H19A 109.5 . . ?
O19 C19 H19B 109.5 . . ?
H19A C19 H19B 109.5 . . ?
O19 C19 H19C 109.5 . . ?
H19A C19 H19C 109.5 . . ?
H19B C19 H19C 109.5 . . ?
C21 C20 C7 125.47(15) . . ?
C21 C20 H20 117.3 . . ?
C7 C20 H20 117.3 . . ?
C20 C21 H21A 120.0 . . ?
C20 C21 H21B 120.0 . . ?
H21A C21 H21B 120.0 . . ?

loop_
_geom_bond_atom_site_label_1
_geom_bond_atom_site_label_2
_geom_bond_distance
_geom_bond_site_symmetry_2
_geom_bond_publ_flag
C1 C2 1.325(2) . ?
C1 C6 1.5017(18) . ?
C1 H1 0.9500 . ?
C2 C3 1.491(2) . ?
C2 H2 0.9500 . ?
C3 C4 1.5257(18) . ?
C3 H3A 0.9900 . ?
C3 H3B 0.9900 . ?
C4 C5 1.5484(18) . ?
C4 H4A 0.9900 . ?
C4 H4B 0.9900 . ?
C5 N9 1.4637(15) . ?
C5 C17 1.5244(18) . ?
C5 C6 1.5488(18) . ?
C6 C7 1.5505(18) . ?
C6 H6 1.0000 . ?
C7 C20 1.5089(19) . ?
C7 C8 1.528(2) . ?
C7 H7 1.0000 . ?
O8 C8 1.2283(16) . ?
C8 N9 1.3406(17) . ?
N9 C10 1.4547(17) . ?
C10 C11 1.5154(19) . ?
C10 H10A 0.9900 . ?
C10 H10B 0.9900 . ?
C11 C12 1.5165(17) . ?
C11 H11A 0.9900 . ?
C11 H11B 0.9900 . ?
C12 C17 1.3974(18) . ?
C12 C13 1.4014(18) . ?
C13 C14 1.3822(17) . ?
C13 H13 0.9500 . ?
C14 O18 1.3656(15) . ?
C14 C15 1.4080(18) . ?
C15 C16 1.3732(17) . ?
C15 O19 1.3759(15) . ?
C16 C17 1.4065(17) . ?
C16 H16 0.9500 . ?
O18 C18 1.4247(16) . ?
C18 H18A 0.9800 . ?
C18 H18B 0.9800 . ?
C18 H18C 0.9800 . ?
O19 C19 1.4227(16) . ?
C19 H19A 0.9800 . ?
C19 H19B 0.9800 . ?
C19 H19C 0.9800 . ?
C20 C21 1.287(2) . ?
C20 H20 0.9500 . ?
C21 H21A 0.9500 . ?
C21 H21B 0.9500 . ?

loop_
_geom_torsion_atom_site_label_1
_geom_torsion_atom_site_label_2
_geom_torsion_atom_site_label_3
_geom_torsion_atom_site_label_4
_geom_torsion
_geom_torsion_site_symmetry_1
_geom_torsion_site_symmetry_2
_geom_torsion_site_symmetry_3
_geom_torsion_site_symmetry_4
_geom_torsion_publ_flag
C6 C1 C2 C3 3.3(2) . . . . ?
C1 C2 C3 C4 18.99(19) . . . . ?
C2 C3 C4 C5 -47.90(16) . . . . ?
C3 C4 C5 N9 167.23(11) . . . . ?
C3 C4 C5 C17 -72.00(14) . . . . ?
C3 C4 C5 C6 55.25(15) . . . . ?
C2 C1 C6 C5 4.04(19) . . . . ?
C2 C1 C6 C7 -118.76(15) . . . . ?
N9 C5 C6 C1 -148.84(11) . . . . ?
C17 C5 C6 C1 94.27(13) . . . . ?
C4 C5 C6 C1 -32.49(15) . . . . ?
N9 C5 C6 C7 -20.42(12) . . . . ?
C17 C5 C6 C7 -137.31(11) . . . . ?
C4 C5 C6 C7 95.93(12) . . . . ?
C1 C6 C7 C20 28.65(17) . . . . ?
C5 C6 C7 C20 -98.54(14) . . . . ?
C1 C6 C7 C8 149.65(12) . . . . ?
C5 C6 C7 C8 22.46(13) . . . . ?
C20 C7 C8 O8 -71.25(18) . . . . ?
C6 C7 C8 O8 163.98(14) . . . . ?
C20 C7 C8 N9 108.34(13) . . . . ?
C6 C7 C8 N9 -16.43(14) . . . . ?
O8 C8 N9 C10 0.1(2) . . . . ?
C7 C8 N9 C10 -179.46(12) . . . . ?
O8 C8 N9 C5 -176.88(13) . . . . ?
C7 C8 N9 C5 3.53(16) . . . . ?
C17 C5 N9 C8 130.73(12) . . . . ?
C4 C5 N9 C8 -106.65(13) . . . . ?
C6 C5 N9 C8 11.01(14) . . . . ?
C17 C5 N9 C10 -46.48(14) . . . . ?
C4 C5 N9 C10 76.14(14) . . . . ?
C6 C5 N9 C10 -166.20(11) . . . . ?
C8 N9 C10 C11 -114.69(14) . . . . ?
C5 N9 C10 C11 62.23(15) . . . . ?
N9 C10 C11 C12 -43.89(15) . . . . ?
C10 C11 C12 C17 19.43(17) . . . . ?
C10 C11 C12 C13 -164.41(12) . . . . ?
C17 C12 C13 C14 0.69(19) . . . . ?
C11 C12 C13 C14 -175.56(12) . . . . ?
C12 C13 C14 O18 -179.81(12) . . . . ?
C12 C13 C14 C15 1.79(19) . . . . ?
O18 C14 C15 C16 179.04(11) . . . . ?
C13 C14 C15 C16 -2.39(18) . . . . ?
O18 C14 C15 O19 -1.66(16) . . . . ?
C13 C14 C15 O19 176.92(11) . . . . ?
O19 C15 C16 C17 -178.71(11) . . . . ?
C14 C15 C16 C17 0.53(18) . . . . ?
C13 C12 C17 C16 -2.53(18) . . . . ?
C11 C12 C17 C16 173.61(11) . . . . ?
C13 C12 C17 C5 178.39(11) . . . . ?
C11 C12 C17 C5 -5.48(18) . . . . ?
C15 C16 C17 C12 1.94(18) . . . . ?
C15 C16 C17 C5 -178.94(11) . . . . ?
N9 C5 C17 C12 16.42(16) . . . . ?
C4 C5 C17 C12 -104.50(14) . . . . ?
C6 C5 C17 C12 129.27(12) . . . . ?
N9 C5 C17 C16 -162.67(11) . . . . ?
C4 C5 C17 C16 76.41(14) . . . . ?
C6 C5 C17 C16 -49.81(15) . . . . ?
C13 C14 O18 C18 4.30(19) . . . . ?
C15 C14 O18 C18 -177.24(12) . . . . ?
C16 C15 O19 C19 14.18(17) . . . . ?
C14 C15 O19 C19 -165.09(11) . . . . ?
C8 C7 C20 C21 74.8(2) . . . . ?
C6 C7 C20 C21 -168.38(16) . . . . ?
